data_1529490
loop_
_publ_author_name
'Zhiguo Xia'
'Maxim S. Molokeev'
'Won Bin Im'
'Sanjith Unithrattil'
'Quanlin Liu'

_publ_section_title
;
 Crystal Structure and Photoluminescence Evolution of
 La5(Si2+xB1-x)(O13-xNx):Ce3+ Solid Solution Phosphors
;
_journal_issue 17
_journal_name_full 'The Journal of Physical Chemistry C'
_journal_page_first 9488
_journal_page_last 9495
_journal_paper_doi 10.1021/acs.jpcc.5b01211
_journal_volume 119
_journal_year 2015
_chemical_formula_moiety 'La5 N O12 Si3'
_chemical_formula_sum 'La5 N O12 Si3'
_chemical_formula_weight 984.83
_space_group_IT_number 176
_symmetry_cell_setting hexagonal
_symmetry_space_group_name_Hall '-P 6c'
_symmetry_space_group_name_H-M 'P 63/m'
_cell_angle_alpha 90
_cell_angle_beta 90
_cell_angle_gamma 120
_cell_formula_units_Z 2
_cell_length_a 9.71207(23)
_cell_length_b 9.71207(23)
_cell_length_c 7.18946(20)
_cell_measurement_temperature 300
_cell_volume 587.29(3)
_diffrn_ambient_temperature 300
_diffrn_measurement_device_type
;
;
_diffrn_radiation_monochromator none
_diffrn_radiation_probe neutron
_diffrn_radiation_type
;
 neutron
;
_exptl_absorpt_coefficient_mu 0
_exptl_crystal_density_diffrn 5.568907
_pd_char_colour
;
colourless
;
_pd_meas_2theta_range_inc 0.05
_pd_meas_2theta_range_max 159.95
_pd_meas_2theta_range_min 10.5
_pd_meas_scan_method step
_pd_proc_ls_pref_orient_corr
;
no correction
;
_pd_proc_ls_profile_function PearsonVII
_pd_proc_ls_prof_R_factor 4.714
_pd_proc_ls_prof_wR_expected 1.765
_pd_proc_ls_prof_wR_factor 6.147
_pd_proc_number_of_points 2989
_refine_ls_goodness_of_fit_all 3.483
_refine_ls_R_I_factor 3.45
_refine_ls_shift/su_max 0.01000
_cod_data_source_file La5Si2NO12.cif
_cod_data_source_block a
_cod_original_cell_volume 587.287(33)
_cod_original_sg_symbol_Hall
;
-P 6c
;
_cod_original_sg_symbol_H-M P63/m
_cod_original_formula_sum
;
La5 N O12 Si3
;
_cod_database_code 1529490
_cod_database_fobs_code 1529490

loop_
_symmetry_equiv_pos_as_xyz
'x, y, z'
'-x, -y, -z'
'-x, -y, z+1/2'
'-x+y, -x, -z+1/2'
'-x+y, -x, z'
'-y, x-y, -z+1/2'
'-y, x-y, z'
'y, -x+y, -z'
'y, -x+y, z+1/2'
'x-y, x, -z'
'x-y, x, z+1/2'
'x, y, -z+1/2'

loop_
_atom_site_label
_atom_site_type_symbol
_atom_site_fract_x
_atom_site_fract_y
_atom_site_fract_z
_atom_site_occupancy
_atom_site_B_iso_or_equiv
La1 La 0.22848(26) -0.01365(30) 0.25 1 0.872(43)
La2 La 0.3333333 0.6666667 0.00111(49) 1 2.465(66)
Si Si 0.40319(48) 0.37321(47) 0.25 1 0.771(77)
O1 O 0 0 0.25 1 4.28(16)
O2 O 0.32410(36) 0.48548(39) 0.25 1 1.685(71)
O3 O 0.59684(40) 0.47381(41) 0.25 1 1.711(72)
O4 O 0.34585(28) 0.25570(29) 0.07109(26) 0.8333 2.631(54)
N4 N 0.34585(28) 0.25570(29) 0.07109(26) 0.1667 2.631(54)

loop_
_diffrn_radiation_wavelength
_diffrn_radiation_wavelength_wt
1.83515 1.0000

loop_
_geom_angle_atom_site_label_1
_geom_angle_atom_site_label_2
_geom_angle_atom_site_label_3
_geom_angle
_geom_angle_site_symmetry_1
_geom_angle_site_symmetry_3
O1 La1 O2 111.02(12) 1_555 4_555
O1 La1 O3 149.83(31) 1_555 6_655
O1 La1 O4 83.809(73) 1_555 1_555
O1 La1 O4 105.614(54) 1_555 8_555
O1 La1 N4 83.809(73) 1_555 1_555
O1 La1 N4 105.614(54) 1_555 8_555
O2 La1 O3 99.15(11) 4_555 6_655
O2 La1 O4 147.64(48) 4_555 1_555
O2 La1 O4 70.94(13) 4_555 8_555
O2 La1 N4 147.64(48) 4_555 1_555
O2 La1 N4 70.94(13) 4_555 8_555
O3 La1 O4 70.08(15) 6_655 1_555
O3 La1 O4 83.749(58) 6_655 8_555
O3 La1 N4 70.08(15) 6_655 1_555
O3 La1 N4 83.749(58) 6_655 8_555
O4 La1 O4 77.465(92) 1_555 8_555
O4 La1 O4 134.46(24) 1_555 9_555
O4 La1 O4 59.04(21) 1_555 12_555
O4 La1 N4 77.465(92) 1_555 8_555
O4 La1 N4 134.46(24) 1_555 9_555
O4 La1 N4 59.04(21) 1_555 12_555
O4 La1 O4 137.3(20) 8_555 9_555
O4 La1 N4 137.3(20) 8_555 9_555
N4 La1 N4 77.465(92) 1_555 8_555
N4 La1 N4 134.46(24) 1_555 9_555
N4 La1 N4 59.04(21) 1_555 12_555
N4 La1 N4 137.3(20) 8_555 9_555
O2 La2 O2 73.67(15) 1_555 4_565
O2 La2 O3 93.217(66) 1_555 2_665
O2 La2 O3 153.39(57) 1_555 8_565
O2 La2 O3 125.7(19) 1_555 10_555
O2 La2 O4 88.061(68) 1_555 2_665
O2 La2 O4 141.74(31) 1_555 8_565
O2 La2 O4 68.97(13) 1_555 10_555
O2 La2 N4 88.061(68) 1_555 2_665
O2 La2 N4 141.74(31) 1_555 8_565
O2 La2 N4 68.97(13) 1_555 10_555
O3 La2 O3 75.44(15) 2_665 8_565
O3 La2 O4 57.9(16) 2_665 2_665
O3 La2 O4 124.27(19) 2_665 8_565
O3 La2 O4 65.47(16) 2_665 10_555
O3 La2 N4 57.9(16) 2_665 2_665
O3 La2 N4 124.27(19) 2_665 8_565
O3 La2 N4 65.47(16) 2_665 10_555
O4 La2 O4 116.788(97) 2_665 8_565
O4 La2 N4 116.788(97) 2_665 8_565
N4 La2 N4 116.788(97) 2_665 8_565
O2 Si O3 112.99(25) 1_555 1_555
O2 Si O4 111.26(17) 1_555 1_555
O2 Si N4 111.26(17) 1_555 1_555
O3 Si O4 108.01(16) 1_555 1_555
O3 Si N4 108.01(16) 1_555 1_555
O4 Si O4 104.92(22) 1_555 12_555
O4 Si N4 104.92(22) 1_555 12_555
N4 Si N4 104.92(22) 1_555 12_555

loop_
_geom_bond_atom_site_label_1
_geom_bond_atom_site_label_2
_geom_bond_distance
_geom_bond_site_symmetry_2
La1 O1 2.2882(23) .
La1 O2 2.7479(40) 4_555
La1 O3 2.5068(43) 6_655
La1 O4 2.6106(32) .
La1 O4 2.4794(20) 8_555
La2 O2 2.4797(33) .
La2 O3 2.5506(35) 2_665
La2 O4 2.8630(24) 2_665
Si O2 1.6176(38) .
Si O3 1.6292(38) .
Si O4 1.6222(32) .
